data_7705842
loop_
_publ_author_name
'Chen, Lu'
'Tan, Yu'
'Xu, Han'
'Wang, Kun'
'Chen, Zhou-Hui'
'Zheng, Nuan'
'Li, Yu-Qian'
'Lin, Li-Rong'

_publ_section_title
;
 Enhanced <i>E</i>/<i>Z</i>-photoisomerization and luminescence of
 stilbene derivative co-coordinated in di-\b-diketonate lanthanide
 complexes.
;
_journal_issue 46
_journal_name_full 'Dalton transactions (Cambridge, England : 2003)'
_journal_page_first 16745
_journal_page_last 16761
_journal_paper_doi 10.1039/d0dt03383a
_journal_volume 49
_journal_year 2020
_chemical_formula_moiety 'C49 H36 F9 N4 Nd O7'
_chemical_formula_sum 'C49 H36 F9 N4 Nd O7'
_chemical_formula_weight 1108.06
_space_group_crystal_system monoclinic
_space_group_IT_number 14
_space_group_name_Hall '-P 2ybc'
_space_group_name_H-M_alt 'P 1 21/c 1'
_atom_sites_solution_hydrogens geom
_audit_creation_method SHELXL-2018/1
_audit_update_record
;
2020-09-17 deposited with the CCDC.	2020-11-04 downloaded from the CCDC.
;
_cell_angle_alpha 90
_cell_angle_beta 100.458(2)
_cell_angle_gamma 90
_cell_formula_units_Z 4
_cell_length_a 24.6107(4)
_cell_length_b 9.7759(2)
_cell_length_c 19.0276(3)
_cell_measurement_reflns_used 10578
_cell_measurement_temperature 173(2)
_cell_measurement_theta_max 76.1440
_cell_measurement_theta_min 3.6310
_cell_volume 4501.84(14)
_computing_cell_refinement 'CrysAlisPro 1.171.39.46 (Rigaku OD, 2018)'
_computing_data_collection 'CrysAlisPro 1.171.39.46 (Rigaku OD, 2018)'
_computing_data_reduction 'CrysAlisPro 1.171.39.46 (Rigaku OD, 2018)'
_computing_structure_refinement 'SHELXL-2018/1 (Sheldrick, 2018)'
_computing_structure_solution 'SHELXT 2018/2 (Sheldrick, 2018)'
_diffrn_ambient_temperature 173(2)
_diffrn_measured_fraction_theta_full 0.999
_diffrn_measured_fraction_theta_max 0.963
_diffrn_measurement_device_type 'XtaLAB Synergy, Dualflex, HyPix'
_diffrn_radiation_type CuK\a
_diffrn_radiation_wavelength 1.54184
_diffrn_reflns_av_R_equivalents 0.0477
_diffrn_reflns_av_unetI/netI 0.0429
_diffrn_reflns_Laue_measured_fraction_full 0.999
_diffrn_reflns_Laue_measured_fraction_max 0.963
_diffrn_reflns_limit_h_max 31
_diffrn_reflns_limit_h_min -29
_diffrn_reflns_limit_k_max 11
_diffrn_reflns_limit_k_min -12
_diffrn_reflns_limit_l_max 23
_diffrn_reflns_limit_l_min -19
_diffrn_reflns_number 31152
_diffrn_reflns_point_group_measured_fraction_full 0.999
_diffrn_reflns_point_group_measured_fraction_max 0.963
_diffrn_reflns_theta_full 67.684
_diffrn_reflns_theta_max 78.138
_diffrn_reflns_theta_min 3.653
_diffrn_source 'micro-focus sealed X-ray tube'
_exptl_absorpt_coefficient_mu 9.643
_exptl_absorpt_correction_T_max 1.00000
_exptl_absorpt_correction_T_min 0.25339
_exptl_absorpt_correction_type multi-scan
_exptl_absorpt_process_details
;
CrysAlisPro 1.171.39.46 (Rigaku Oxford Diffraction, 2018)
Empirical absorption correction using spherical harmonics,
 implemented in SCALE3 ABSPACK scaling algorithm.
;
_exptl_crystal_colour Lavender
_exptl_crystal_density_diffrn 1.635
_exptl_crystal_description block
_exptl_crystal_F_000 2220
_exptl_crystal_size_max 0.120
_exptl_crystal_size_mid 0.100
_exptl_crystal_size_min 0.100
_refine_diff_density_max 2.906
_refine_diff_density_min -1.505
_refine_diff_density_rms 0.127
_refine_ls_extinction_method none
_refine_ls_goodness_of_fit_ref 1.093
_refine_ls_hydrogen_treatment constr
_refine_ls_matrix_type full
_refine_ls_number_parameters 631
_refine_ls_number_reflns 9307
_refine_ls_number_restraints 2
_refine_ls_restrained_S_all 1.094
_refine_ls_R_factor_all 0.0958
_refine_ls_R_factor_gt 0.0789
_refine_ls_shift/su_max 0.000
_refine_ls_shift/su_mean 0.000
_refine_ls_structure_factor_coef Fsqd
_refine_ls_weighting_details 'w=1/[\s^2^(Fo^2^)+(0.1471P)^2^+7.2665P] where P=(Fo^2^+2Fc^2^)/3'
_refine_ls_weighting_scheme calc
_refine_ls_wR_factor_gt 0.2314
_refine_ls_wR_factor_ref 0.2544
_reflns_Friedel_coverage 0.000
_reflns_number_gt 7020
_reflns_number_total 9307
_reflns_threshold_expression 'I > 2\s(I)'
_cod_data_source_file d0dt03383a2.cif
_cod_data_source_block exp_483
_cod_original_sg_symbol_H-M 'P 21/c'
_cod_database_code 7705842
_shelx_shelxl_version_number 2018/1
_shelx_space_group_comment
;
The symmetry employed for this shelxl refinement is uniquely defined
by the following loop, which should always be used as a source of
symmetry information in preference to the above space-group names.
They are only intended as comments.
;
_shelx_estimated_absorpt_t_min 0.391
_shelx_estimated_absorpt_t_max 0.446

loop_
_space_group_symop_operation_xyz
'x, y, z'
'-x, y+1/2, -z+1/2'
'-x, -y, -z'
'x, -y-1/2, z-1/2'

loop_
_atom_site_label
_atom_site_type_symbol
_atom_site_fract_x
_atom_site_fract_y
_atom_site_fract_z
_atom_site_U_iso_or_equiv
_atom_site_adp_type
_atom_site_occupancy
_atom_site_site_symmetry_order
_atom_site_calc_flag
_atom_site_refinement_flags_posn
_atom_site_refinement_flags_adp
_atom_site_refinement_flags_occupancy
_atom_site_disorder_assembly
_atom_site_disorder_group
Nd00 Nd 0.19955(2) 0.24300(4) 0.67569(3) 0.06581(19) Uani 1 1 d . . . . .
F2 F -0.02132(19) 0.0280(5) 0.5998(3) 0.0892(13) Uani 1 1 d . . . . .
O2 O 0.13446(19) 0.3400(5) 0.5766(3) 0.0661(11) Uani 1 1 d . . . . .
O1 O 0.10798(18) 0.1589(5) 0.6798(3) 0.0677(12) Uani 1 1 d . . . . .
O5 O 0.2699(2) 0.3378(6) 0.7711(3) 0.0735(13) Uani 1 1 d . . . . .
F3 F 0.0451(2) -0.0819(5) 0.6622(4) 0.129(2) Uani 1 1 d . . . . .
O3 O 0.2495(2) 0.4134(5) 0.6212(3) 0.0742(13) Uani 1 1 d . . . . .
N3 N 0.2191(2) 0.0333(6) 0.7682(3) 0.0679(14) Uani 1 1 d . . . . .
F1 F 0.0074(2) 0.0837(7) 0.7080(3) 0.1062(17) Uani 1 1 d . . . . .
O4 O 0.29072(19) 0.1525(5) 0.6625(3) 0.0721(12) Uani 1 1 d . . . . .
N4 N 0.1595(2) 0.4831(6) 0.7130(3) 0.0695(14) Uani 1 1 d . . . . .
N2 N 0.1751(3) 0.2749(6) 0.8138(4) 0.0692(15) Uani 1 1 d . . . . .
F5 F 0.2996(3) 0.6686(6) 0.6527(4) 0.119(2) Uani 1 1 d . . . . .
F4 F 0.2871(3) 0.6200(7) 0.5442(4) 0.136(3) Uani 1 1 d . . . . .
O6 O 0.1838(2) 0.0368(7) 0.5999(3) 0.0877(16) Uani 1 1 d . . . . .
N1 N 0.2211(2) 0.3344(7) 0.8603(3) 0.0703(15) Uani 1 1 d . . . . .
H1 H 0.220108 0.349110 0.905638 0.084 Uiso 1 1 calc R U . . .
F6 F 0.3670(3) 0.6071(7) 0.6058(4) 0.130(2) Uani 1 1 d . . . . .
O7 O 0.1966(3) 0.1348(7) 0.5025(5) 0.121(3) Uani 1 1 d . . . . .
C9 C 0.0672(3) 0.1433(6) 0.6294(4) 0.0615(15) Uani 1 1 d . . . . .
C48 C 0.1856(3) 0.0359(7) 0.5360(4) 0.0629(15) Uani 1 1 d . . . . .
C5 C 0.0899(3) 0.5234(7) 0.4714(4) 0.0681(17) Uani 1 1 d . . . . .
H5 H 0.120043 0.553350 0.506432 0.082 Uiso 1 1 calc R U . . .
C4 C 0.0649(3) 0.3958(7) 0.4787(4) 0.0610(15) Uani 1 1 d . . . . .
C28 C 0.1370(3) 0.4963(7) 0.7715(4) 0.0685(17) Uani 1 1 d . . . . .
C10 C 0.0239(3) 0.0423(8) 0.6489(5) 0.0733(19) Uani 1 1 d . . . . .
C31 C 0.1476(3) 0.7253(7) 0.6935(6) 0.077(2) Uani 1 1 d . . . . .
H31 H 0.151073 0.803551 0.665101 0.092 Uiso 1 1 calc R U . . .
C32 C 0.1648(3) 0.5980(7) 0.6741(5) 0.0725(18) Uani 1 1 d . . . . .
H32 H 0.180718 0.590461 0.632374 0.087 Uiso 1 1 calc R U . . .
C7 C 0.0877(3) 0.3100(7) 0.5419(4) 0.0622(15) Uani 1 1 d . . . . .
C21 C 0.2515(3) -0.0721(8) 0.7538(5) 0.0734(18) Uani 1 1 d . . . . .
H21 H 0.262035 -0.076237 0.708265 0.088 Uiso 1 1 calc R U . . .
C8 C 0.0545(3) 0.2045(7) 0.5636(4) 0.0638(16) Uani 1 1 d . . . . .
H8 H 0.022451 0.175554 0.531442 0.077 Uiso 1 1 calc R U . . .
C33 C 0.2659(3) 0.3672(8) 0.8329(4) 0.0716(18) Uani 1 1 d . . . . .
C25 C 0.2035(3) 0.0340(8) 0.8322(4) 0.0702(18) Uani 1 1 d . . . . .
C3 C 0.0203(3) 0.3581(9) 0.4281(4) 0.078(2) Uani 1 1 d . . . . .
H3 H 0.002020 0.274330 0.433688 0.094 Uiso 1 1 calc R U . . .
C6 C 0.0704(4) 0.6043(9) 0.4134(4) 0.083(2) Uani 1 1 d . . . . .
H6 H 0.087708 0.689599 0.408141 0.099 Uiso 1 1 calc R U . . .
C26 C 0.1628(3) 0.1417(8) 0.8444(5) 0.0731(18) Uani 1 1 d . . . . .
H26A H 0.125128 0.112307 0.822257 0.088 Uiso 1 1 calc R U . . .
H26B H 0.163909 0.152274 0.896395 0.088 Uiso 1 1 calc R U . . .
C22 C 0.2697(3) -0.1736(9) 0.8034(5) 0.080(2) Uani 1 1 d . . . . .
H22 H 0.292111 -0.246173 0.791693 0.095 Uiso 1 1 calc R U . . .
C14 C 0.3367(3) 0.2070(9) 0.6601(4) 0.0724(18) Uani 1 1 d . . . . .
C23 C 0.2552(3) -0.1685(9) 0.8681(5) 0.082(2) Uani 1 1 d . . . . .
H23 H 0.268325 -0.236317 0.902877 0.099 Uiso 1 1 calc R U . . .
C27 C 0.1276(3) 0.3687(8) 0.8098(5) 0.0738(19) Uani 1 1 d . . . . .
H27A H 0.122107 0.391467 0.858691 0.089 Uiso 1 1 calc R U . . .
H27B H 0.093783 0.322947 0.784554 0.089 Uiso 1 1 calc R U . . .
C24 C 0.2209(3) -0.0633(9) 0.8845(5) 0.080(2) Uani 1 1 d . . . . .
H24 H 0.209976 -0.058853 0.929835 0.096 Uiso 1 1 calc R U . . .
C29 C 0.1201(3) 0.6217(8) 0.7932(5) 0.082(2) Uani 1 1 d . . . . .
H29 H 0.104556 0.628229 0.835254 0.098 Uiso 1 1 calc R U . . .
C30 C 0.1257(4) 0.7363(8) 0.7541(6) 0.082(2) Uani 1 1 d . . . . .
H30 H 0.114457 0.822914 0.769012 0.099 Uiso 1 1 calc R U . . .
C13 C 0.3438(3) 0.3456(10) 0.6425(5) 0.080(2) Uani 1 1 d . . . . .
H13 H 0.380269 0.378448 0.643204 0.096 Uiso 1 1 calc R U . . .
C2 C 0.0015(4) 0.4383(11) 0.3696(4) 0.088(2) Uani 1 1 d . . . . .
H2 H -0.028247 0.408149 0.333966 0.105 Uiso 1 1 calc R U . . .
C12 C 0.3001(3) 0.4354(9) 0.6243(4) 0.0752(19) Uani 1 1 d . . . . .
C34 C 0.3110(3) 0.4429(8) 0.8795(4) 0.0717(18) Uani 1 1 d . . . . .
C1 C 0.0263(4) 0.5640(10) 0.3629(5) 0.081(2) Uani 1 1 d . . . . .
H1A H 0.012841 0.621810 0.323416 0.098 Uiso 1 1 calc R U . . .
C11 C 0.3131(3) 0.5844(9) 0.6058(5) 0.081(2) Uani 1 1 d . . . . .
F8 F 0.1742(6) -0.1219(11) 0.4450(5) 0.201(5) Uani 1 1 d . U . . .
C15 C 0.3868(3) 0.1159(10) 0.6754(5) 0.085(2) Uani 1 1 d . . . . .
C35 C 0.3094(3) 0.4885(10) 0.9473(5) 0.087(2) Uani 1 1 d . . . . .
H35 H 0.278263 0.466829 0.968400 0.104 Uiso 1 1 calc R U . . .
C49 C 0.1746(5) -0.0739(15) 0.4998(6) 0.127(5) Uani 1 1 d . U . . .
C36 C 0.3518(4) 0.5653(12) 0.9858(5) 0.096(3) Uani 1 1 d . . . . .
H36 H 0.348978 0.596107 1.032338 0.115 Uiso 1 1 calc R U . . .
F7 F 0.1950(6) -0.2028(12) 0.5472(6) 0.195(5) Uani 1 1 d . . . . .
C16 C 0.3804(4) -0.0223(11) 0.6786(6) 0.103(3) Uani 1 1 d . . . . .
H16 H 0.344158 -0.059408 0.671241 0.123 Uiso 1 1 calc R U . . .
C37 C 0.3977(4) 0.5977(13) 0.9581(6) 0.106(3) Uani 1 1 d . . . . .
C20 C 0.4399(4) 0.1680(16) 0.6941(7) 0.120(4) Uani 1 1 d . . . . .
H20 H 0.445475 0.264198 0.696468 0.144 Uiso 1 1 calc R U . . .
F9 F 0.1155(6) -0.1339(12) 0.5149(7) 0.218(5) Uani 1 1 d . . . . .
C39 C 0.3560(4) 0.4821(17) 0.8493(6) 0.133(5) Uani 1 1 d . . . . .
H39 H 0.357171 0.459347 0.801099 0.160 Uiso 1 1 calc R U . . .
C18 C 0.4773(5) -0.0555(15) 0.7046(8) 0.135(4) Uani 1 1 d . . . . .
H18 H 0.508573 -0.114075 0.710050 0.162 Uiso 1 1 calc R U . . .
C40 C 0.4419(6) 0.678(2) 1.0011(7) 0.144(6) Uani 1 1 d . . . . .
H40 H 0.434619 0.714188 1.044838 0.173 Uiso 1 1 calc R U . . .
C17 C 0.4253(5) -0.1105(13) 0.6921(7) 0.124(4) Uani 1 1 d . . . . .
H17 H 0.420083 -0.206761 0.692750 0.149 Uiso 1 1 calc R U . . .
C42 C 0.5320(7) 0.7901(18) 1.0287(8) 0.136(5) Uani 1 1 d . . . . .
C38 C 0.3985(5) 0.553(2) 0.8889(7) 0.160(7) Uani 1 1 d . . . . .
H38 H 0.430021 0.573002 0.868311 0.192 Uiso 1 1 calc R U . . .
C19 C 0.4846(5) 0.0815(16) 0.7092(8) 0.129(4) Uani 1 1 d . . . . .
H19 H 0.520683 0.118130 0.722928 0.155 Uiso 1 1 calc R U . . .
C41 C 0.4886(7) 0.705(2) 0.9859(8) 0.175(8) Uani 1 1 d . . . . .
H41 H 0.496553 0.666557 0.943075 0.210 Uiso 1 1 calc R U . . .
C44 C 0.5705(11) 0.947(3) 1.1197(11) 0.289(19) Uani 1 1 d . . . . .
H44 H 0.566000 1.007713 1.157213 0.347 Uiso 1 1 calc R U . . .
C43 C 0.5239(9) 0.874(3) 1.0842(9) 0.209(11) Uani 1 1 d . . . . .
H43 H 0.488745 0.881769 1.097902 0.251 Uiso 1 1 calc R U . . .
C45 C 0.6209(9) 0.934(2) 1.1025(9) 0.188(9) Uani 1 1 d . U . . .
H45 H 0.652138 0.972404 1.132711 0.226 Uiso 1 1 calc R U . . .
C46 C 0.6271(8) 0.870(2) 1.0463(8) 0.190(9) Uani 1 1 d . U . . .
H46 H 0.659885 0.880385 1.026991 0.228 Uiso 1 1 calc R U . . .
C47 C 0.5839(7) 0.7849(19) 1.0136(10) 0.155(7) Uani 1 1 d . . . . .
H47 H 0.591268 0.720268 0.979315 0.186 Uiso 1 1 calc R U . . .

loop_
_atom_site_aniso_label
_atom_site_aniso_U_11
_atom_site_aniso_U_22
_atom_site_aniso_U_33
_atom_site_aniso_U_23
_atom_site_aniso_U_13
_atom_site_aniso_U_12
Nd00 0.0506(3) 0.0489(3) 0.0967(3) 0.00715(16) 0.0101(2) -0.00564(14)
F2 0.065(2) 0.082(3) 0.115(3) 0.012(3) 0.002(2) -0.022(2)
O2 0.055(2) 0.052(3) 0.090(3) 0.001(2) 0.011(2) -0.006(2)
O1 0.048(2) 0.054(3) 0.099(3) 0.007(2) 0.008(2) -0.007(2)
O5 0.055(3) 0.071(3) 0.096(3) -0.002(3) 0.017(2) -0.007(2)
F3 0.080(3) 0.054(3) 0.246(7) 0.043(4) 0.007(4) -0.007(2)
O3 0.061(3) 0.059(3) 0.102(3) 0.003(2) 0.012(2) -0.007(2)
N3 0.053(3) 0.054(3) 0.097(4) 0.002(3) 0.014(3) -0.005(2)
F1 0.076(3) 0.138(5) 0.106(3) 0.015(3) 0.022(3) -0.029(3)
O4 0.054(2) 0.062(3) 0.098(3) 0.001(2) 0.009(2) -0.004(2)
N4 0.053(3) 0.053(3) 0.100(4) 0.000(3) 0.009(3) -0.010(2)
N2 0.055(3) 0.055(3) 0.098(4) 0.000(3) 0.017(3) 0.000(3)
F5 0.144(5) 0.079(4) 0.150(5) -0.035(3) 0.065(4) -0.037(4)
F4 0.178(7) 0.091(4) 0.123(4) 0.026(3) -0.013(4) -0.053(4)
O6 0.067(3) 0.113(5) 0.085(3) 0.000(3) 0.015(3) 0.004(3)
N1 0.055(3) 0.067(4) 0.092(4) -0.005(3) 0.022(3) -0.007(3)
F6 0.104(4) 0.094(4) 0.205(6) 0.002(4) 0.062(4) -0.030(3)
O7 0.124(5) 0.080(4) 0.182(7) 0.042(4) 0.091(5) 0.032(4)
C9 0.057(3) 0.043(3) 0.087(4) 0.000(3) 0.019(3) -0.002(3)
C48 0.063(4) 0.055(4) 0.073(4) -0.006(3) 0.018(3) -0.004(3)
C5 0.073(4) 0.052(4) 0.080(4) 0.000(3) 0.013(3) -0.004(3)
C4 0.061(4) 0.053(3) 0.072(4) -0.004(3) 0.019(3) 0.000(3)
C28 0.049(3) 0.051(4) 0.103(5) 0.001(3) 0.007(3) -0.004(3)
C10 0.055(4) 0.061(4) 0.102(5) 0.009(4) 0.008(4) -0.005(3)
C31 0.058(4) 0.047(3) 0.120(7) 0.001(4) -0.002(4) -0.005(3)
C32 0.057(4) 0.051(4) 0.106(5) 0.003(3) 0.005(4) -0.008(3)
C7 0.058(4) 0.043(3) 0.087(4) -0.007(3) 0.018(3) 0.002(3)
C21 0.061(4) 0.057(4) 0.103(5) 0.002(4) 0.017(4) 0.002(3)
C8 0.052(3) 0.049(3) 0.091(5) -0.007(3) 0.014(3) -0.011(3)
C33 0.056(4) 0.064(4) 0.096(5) 0.012(4) 0.017(3) 0.005(3)
C25 0.052(3) 0.057(4) 0.099(5) 0.012(3) 0.009(3) -0.008(3)
C3 0.075(5) 0.078(5) 0.081(4) 0.000(4) 0.015(4) -0.018(4)
C6 0.093(6) 0.065(5) 0.092(5) 0.004(4) 0.020(4) 0.002(4)
C26 0.065(4) 0.056(4) 0.101(5) 0.005(4) 0.025(4) -0.009(3)
C22 0.068(4) 0.063(5) 0.105(6) -0.003(4) 0.009(4) 0.009(4)
C14 0.058(4) 0.070(4) 0.090(5) 0.002(4) 0.014(3) -0.006(4)
C23 0.069(4) 0.062(5) 0.111(6) 0.017(4) 0.003(4) 0.006(4)
C27 0.056(4) 0.057(4) 0.110(5) -0.002(4) 0.019(4) -0.004(3)
C24 0.062(4) 0.076(5) 0.100(5) 0.012(4) 0.006(4) -0.007(4)
C29 0.061(4) 0.065(5) 0.122(6) -0.011(4) 0.029(4) -0.007(3)
C30 0.064(5) 0.052(4) 0.132(8) -0.010(4) 0.017(5) -0.003(3)
C13 0.054(4) 0.086(6) 0.103(5) -0.010(4) 0.022(4) -0.012(4)
C2 0.076(5) 0.110(7) 0.076(5) 0.002(5) 0.010(4) -0.007(5)
C12 0.069(4) 0.069(5) 0.088(5) -0.010(4) 0.015(4) -0.015(4)
C34 0.057(4) 0.068(4) 0.089(5) 0.001(4) 0.010(3) 0.001(3)
C1 0.079(5) 0.082(6) 0.084(5) 0.009(4) 0.014(4) 0.010(4)
C11 0.070(4) 0.072(5) 0.103(6) -0.006(4) 0.025(4) -0.029(4)
F8 0.295(14) 0.168(9) 0.149(6) -0.025(6) 0.061(8) -0.008(9)
C15 0.061(4) 0.084(6) 0.112(6) -0.007(5) 0.023(4) 0.000(4)
C35 0.061(4) 0.095(6) 0.105(6) 0.000(5) 0.017(4) -0.003(4)
C49 0.094(7) 0.148(11) 0.121(7) -0.078(8) -0.029(6) 0.050(7)
C36 0.071(5) 0.113(8) 0.104(6) -0.013(5) 0.016(4) -0.002(5)
F7 0.230(12) 0.137(7) 0.203(9) -0.017(7) -0.005(8) 0.045(8)
C16 0.069(5) 0.091(7) 0.144(8) -0.020(6) 0.009(5) 0.007(5)
C37 0.083(6) 0.128(9) 0.105(7) -0.013(6) 0.010(5) -0.026(6)
C20 0.072(6) 0.131(10) 0.154(10) 0.006(8) 0.014(6) -0.007(6)
F9 0.219(12) 0.170(10) 0.260(12) -0.082(9) 0.029(9) -0.040(9)
C39 0.087(7) 0.214(15) 0.104(7) -0.035(8) 0.033(6) -0.059(8)
C18 0.090(8) 0.110(10) 0.202(13) -0.004(9) 0.022(8) 0.028(7)
C40 0.107(9) 0.214(16) 0.115(8) -0.029(10) 0.028(7) -0.067(11)
C17 0.090(7) 0.091(7) 0.184(11) -0.027(7) 0.001(7) 0.011(6)
C42 0.120(11) 0.165(12) 0.112(9) 0.006(9) -0.008(8) -0.055(10)
C38 0.096(8) 0.26(2) 0.128(9) -0.053(11) 0.040(7) -0.082(11)
C19 0.071(6) 0.140(12) 0.178(11) -0.023(9) 0.026(7) 0.001(7)
C41 0.126(12) 0.28(2) 0.121(10) -0.038(12) 0.021(9) -0.108(14)
C44 0.26(3) 0.44(4) 0.178(16) -0.10(2) 0.082(16) -0.27(3)
C43 0.195(18) 0.31(3) 0.129(11) -0.038(15) 0.037(11) -0.141(19)
C45 0.182(17) 0.25(2) 0.115(10) 0.003(11) -0.028(10) -0.121(16)
C46 0.179(16) 0.27(2) 0.110(9) 0.030(11) -0.015(10) -0.097(16)
C47 0.118(11) 0.182(15) 0.172(14) -0.062(12) 0.043(10) -0.069(11)

loop_
_atom_type_symbol
_atom_type_description
_atom_type_scat_dispersion_real
_atom_type_scat_dispersion_imag
_atom_type_scat_source
C C 0.0181 0.0091 'International Tables Vol C Tables 4.2.6.8 and 6.1.1.4'
H H 0.0000 0.0000 'International Tables Vol C Tables 4.2.6.8 and 6.1.1.4'
N N 0.0311 0.0180 'International Tables Vol C Tables 4.2.6.8 and 6.1.1.4'
O O 0.0492 0.0322 'International Tables Vol C Tables 4.2.6.8 and 6.1.1.4'
Nd Nd -3.1807 10.9079 'International Tables Vol C Tables 4.2.6.8 and 6.1.1.4'
F F 0.0727 0.0534 'International Tables Vol C Tables 4.2.6.8 and 6.1.1.4'

loop_
_geom_angle_atom_site_label_1
_geom_angle_atom_site_label_2
_geom_angle_atom_site_label_3
_geom_angle
_geom_angle_site_symmetry_1
_geom_angle_site_symmetry_3
_geom_angle_publ_flag
O3 Nd00 O1 143.22(16) . . ?
O3 Nd00 O2 73.36(16) . . ?
O1 Nd00 O2 70.78(16) . . ?
O3 Nd00 O5 73.21(18) . . ?
O1 Nd00 O5 129.95(17) . . ?
O2 Nd00 O5 134.70(18) . . ?
O3 Nd00 O4 70.10(17) . . ?
O1 Nd00 O4 138.87(18) . . ?
O2 Nd00 O4 122.93(17) . . ?
O5 Nd00 O4 71.24(17) . . ?
O3 Nd00 O6 110.54(18) . . ?
O1 Nd00 O6 72.08(18) . . ?
O2 Nd00 O6 81.62(18) . . ?
O5 Nd00 O6 139.15(18) . . ?
O4 Nd00 O6 72.35(17) . . ?
O3 Nd00 N3 139.71(17) . . ?
O1 Nd00 N3 77.07(16) . . ?
O2 Nd00 N3 144.99(16) . . ?
O5 Nd00 N3 77.55(18) . . ?
O4 Nd00 N3 74.65(17) . . ?
O6 Nd00 N3 75.5(2) . . ?
O3 Nd00 N4 75.61(17) . . ?
O1 Nd00 N4 84.21(17) . . ?
O2 Nd00 N4 69.11(18) . . ?
O5 Nd00 N4 73.62(18) . . ?
O4 Nd00 N4 136.35(17) . . ?
O6 Nd00 N4 147.20(18) . . ?
N3 Nd00 N4 121.52(19) . . ?
O3 Nd00 N2 122.42(18) . . ?
O1 Nd00 N2 69.43(18) . . ?
O2 Nd00 N2 117.25(17) . . ?
O5 Nd00 N2 60.56(18) . . ?
O4 Nd00 N2 119.12(18) . . ?
O6 Nd00 N2 126.71(19) . . ?
N3 Nd00 N2 61.07(18) . . ?
N4 Nd00 N2 60.46(19) . . ?
C7 O2 Nd00 136.8(4) . . ?
C9 O1 Nd00 129.3(4) . . ?
C33 O5 Nd00 128.9(5) . . ?
C12 O3 Nd00 132.7(5) . . ?
C25 N3 C21 117.5(6) . . ?
C25 N3 Nd00 122.9(5) . . ?
C21 N3 Nd00 119.2(5) . . ?
C14 O4 Nd00 133.8(5) . . ?
C28 N4 C32 117.9(7) . . ?
C28 N4 Nd00 122.1(5) . . ?
C32 N4 Nd00 119.9(5) . . ?
N1 N2 C27 108.1(6) . . ?
N1 N2 C26 108.1(6) . . ?
C27 N2 C26 110.5(6) . . ?
N1 N2 Nd00 110.1(4) . . ?
C27 N2 Nd00 108.7(5) . . ?
C26 N2 Nd00 111.3(5) . . ?
C48 O6 Nd00 123.8(5) . . ?
C33 N1 N2 118.2(6) . . ?
C33 N1 H1 120.9 . . ?
N2 N1 H1 120.9 . . ?
O1 C9 C8 131.0(6) . . ?
O1 C9 C10 112.5(6) . . ?
C8 C9 C10 116.4(6) . . ?
O7 C48 O6 124.4(8) . . ?
O7 C48 C49 115.6(10) . . ?
O6 C48 C49 119.9(10) . . ?
C6 C5 C4 119.7(7) . . ?
C6 C5 H5 120.2 . . ?
C4 C5 H5 120.2 . . ?
C3 C4 C5 118.4(7) . . ?
C3 C4 C7 123.4(7) . . ?
C5 C4 C7 118.1(6) . . ?
N4 C28 C29 121.8(7) . . ?
N4 C28 C27 116.9(6) . . ?
C29 C28 C27 121.2(7) . . ?
F2 C10 F1 106.5(6) . . ?
F2 C10 F3 106.8(7) . . ?
F1 C10 F3 106.7(7) . . ?
F2 C10 C9 115.2(6) . . ?
F1 C10 C9 109.8(6) . . ?
F3 C10 C9 111.4(6) . . ?
C30 C31 C32 118.9(8) . . ?
C30 C31 H31 120.5 . . ?
C32 C31 H31 120.5 . . ?
N4 C32 C31 122.0(8) . . ?
N4 C32 H32 119.0 . . ?
C31 C32 H32 119.0 . . ?
O2 C7 C8 122.5(7) . . ?
O2 C7 C4 118.0(6) . . ?
C8 C7 C4 119.4(6) . . ?
N3 C21 C22 122.3(8) . . ?
N3 C21 H21 118.9 . . ?
C22 C21 H21 118.9 . . ?
C9 C8 C7 122.3(6) . . ?
C9 C8 H8 118.9 . . ?
C7 C8 H8 118.9 . . ?
O5 C33 N1 121.9(7) . . ?
O5 C33 C34 120.4(7) . . ?
N1 C33 C34 117.7(7) . . ?
N3 C25 C24 123.0(7) . . ?
N3 C25 C26 117.0(7) . . ?
C24 C25 C26 119.9(7) . . ?
C2 C3 C4 121.7(8) . . ?
C2 C3 H3 119.2 . . ?
C4 C3 H3 119.2 . . ?
C1 C6 C5 121.0(8) . . ?
C1 C6 H6 119.5 . . ?
C5 C6 H6 119.5 . . ?
N2 C26 C25 111.5(6) . . ?
N2 C26 H26A 109.3 . . ?
C25 C26 H26A 109.3 . . ?
N2 C26 H26B 109.3 . . ?
C25 C26 H26B 109.3 . . ?
H26A C26 H26B 108.0 . . ?
C23 C22 C21 119.4(8) . . ?
C23 C22 H22 120.3 . . ?
C21 C22 H22 120.3 . . ?
O4 C14 C13 124.4(7) . . ?
O4 C14 C15 116.9(8) . . ?
C13 C14 C15 118.7(7) . . ?
C22 C23 C24 120.1(8) . . ?
C22 C23 H23 120.0 . . ?
C24 C23 H23 120.0 . . ?
N2 C27 C28 110.9(6) . . ?
N2 C27 H27A 109.5 . . ?
C28 C27 H27A 109.5 . . ?
N2 C27 H27B 109.5 . . ?
C28 C27 H27B 109.5 . . ?
H27A C27 H27B 108.1 . . ?
C25 C24 C23 117.7(8) . . ?
C25 C24 H24 121.2 . . ?
C23 C24 H24 121.2 . . ?
C30 C29 C28 120.0(8) . . ?
C30 C29 H29 120.0 . . ?
C28 C29 H29 120.0 . . ?
C31 C30 C29 119.4(8) . . ?
C31 C30 H30 120.3 . . ?
C29 C30 H30 120.3 . . ?
C12 C13 C14 122.9(7) . . ?
C12 C13 H13 118.5 . . ?
C14 C13 H13 118.5 . . ?
C3 C2 C1 119.4(8) . . ?
C3 C2 H2 120.3 . . ?
C1 C2 H2 120.3 . . ?
O3 C12 C13 128.5(8) . . ?
O3 C12 C11 113.3(7) . . ?
C13 C12 C11 118.2(7) . . ?
C35 C34 C39 117.3(8) . . ?
C35 C34 C33 125.2(7) . . ?
C39 C34 C33 117.1(8) . . ?
C6 C1 C2 119.7(8) . . ?
C6 C1 H1A 120.2 . . ?
C2 C1 H1A 120.2 . . ?
F4 C11 F5 108.0(9) . . ?
F4 C11 F6 106.5(8) . . ?
F5 C11 F6 105.7(7) . . ?
F4 C11 C12 112.1(7) . . ?
F5 C11 C12 110.6(7) . . ?
F6 C11 C12 113.6(8) . . ?
C16 C15 C20 117.6(10) . . ?
C16 C15 C14 119.9(8) . . ?
C20 C15 C14 122.2(10) . . ?
C34 C35 C36 121.7(8) . . ?
C34 C35 H35 119.1 . . ?
C36 C35 H35 119.1 . . ?
F8 C49 C48 143.4(18) . . ?
F8 C49 F7 98.2(11) . . ?
C48 C49 F7 110.4(9) . . ?
F8 C49 F9 98.8(11) . . ?
C48 C49 F9 108.3(9) . . ?
F7 C49 F9 79.3(11) . . ?
C37 C36 C35 121.3(9) . . ?
C37 C36 H36 119.4 . . ?
C35 C36 H36 119.4 . . ?
C15 C16 C17 122.0(10) . . ?
C15 C16 H16 119.0 . . ?
C17 C16 H16 119.0 . . ?
C36 C37 C38 116.5(9) . . ?
C36 C37 C40 119.4(10) . . ?
C38 C37 C40 124.1(10) . . ?
C19 C20 C15 120.5(13) . . ?
C19 C20 H20 119.7 . . ?
C15 C20 H20 119.7 . . ?
C38 C39 C34 120.1(10) . . ?
C38 C39 H39 119.9 . . ?
C34 C39 H39 119.9 . . ?
C19 C18 C17 120.6(11) . . ?
C19 C18 H18 119.7 . . ?
C17 C18 H18 119.7 . . ?
C41 C40 C37 126.7(14) . . ?
C41 C40 H40 116.7 . . ?
C37 C40 H40 116.7 . . ?
C18 C17 C16 118.4(12) . . ?
C18 C17 H17 120.8 . . ?
C16 C17 H17 120.8 . . ?
C47 C42 C43 117.2(14) . . ?
C47 C42 C41 118.4(17) . . ?
C43 C42 C41 124.4(17) . . ?
C39 C38 C37 122.8(10) . . ?
C39 C38 H38 118.6 . . ?
C37 C38 H38 118.6 . . ?
C18 C19 C20 120.3(12) . . ?
C18 C19 H19 119.8 . . ?
C20 C19 H19 119.8 . . ?
C40 C41 C42 126.0(17) . . ?
C40 C41 H41 117.0 . . ?
C42 C41 H41 117.0 . . ?
C45 C44 C43 123(2) . . ?
C45 C44 H44 118.7 . . ?
C43 C44 H44 118.7 . . ?
C42 C43 C44 117(2) . . ?
C42 C43 H43 121.7 . . ?
C44 C43 H43 121.7 . . ?
C46 C45 C44 120.6(16) . . ?
C46 C45 H45 119.7 . . ?
C44 C45 H45 119.7 . . ?
C45 C46 C47 117.7(18) . . ?
C45 C46 H46 121.1 . . ?
C47 C46 H46 121.1 . . ?
C42 C47 C46 123.3(18) . . ?
C42 C47 H47 118.3 . . ?
C46 C47 H47 118.3 . . ?

loop_
_geom_bond_atom_site_label_1
_geom_bond_atom_site_label_2
_geom_bond_distance
_geom_bond_site_symmetry_2
_geom_bond_publ_flag
Nd00 O3 2.414(5) . ?
Nd00 O1 2.414(4) . ?
Nd00 O2 2.434(5) . ?
Nd00 O5 2.451(5) . ?
Nd00 O4 2.467(5) . ?
Nd00 O6 2.467(7) . ?
Nd00 N3 2.688(6) . ?
Nd00 N4 2.692(6) . ?
Nd00 N2 2.818(7) . ?
F2 C10 1.323(9) . ?
O2 C7 1.252(8) . ?
O1 C9 1.266(8) . ?
O5 C33 1.230(9) . ?
F3 C10 1.328(9) . ?
O3 C12 1.254(9) . ?
N3 C25 1.342(10) . ?
N3 C21 1.361(9) . ?
F1 C10 1.327(10) . ?
O4 C14 1.259(9) . ?
N4 C28 1.335(9) . ?
N4 C32 1.365(9) . ?
N2 N1 1.427(9) . ?
N2 C27 1.477(10) . ?
N2 C26 1.479(9) . ?
F5 C11 1.301(10) . ?
F4 C11 1.278(11) . ?
O6 C48 1.226(8) . ?
N1 C33 1.341(9) . ?
N1 H1 0.8800 . ?
F6 C11 1.345(10) . ?
O7 C48 1.215(9) . ?
C9 C8 1.372(10) . ?
C9 C10 1.546(9) . ?
C48 C49 1.278(13) . ?
C5 C6 1.371(11) . ?
C5 C4 1.408(9) . ?
C5 H5 0.9500 . ?
C4 C3 1.374(10) . ?
C4 C7 1.490(10) . ?
C28 C29 1.382(11) . ?
C28 C27 1.483(10) . ?
C31 C30 1.362(15) . ?
C31 C32 1.386(11) . ?
C31 H31 0.9500 . ?
C32 H32 0.9500 . ?
C7 C8 1.423(10) . ?
C21 C22 1.386(11) . ?
C21 H21 0.9500 . ?
C8 H8 0.9500 . ?
C33 C34 1.486(11) . ?
C25 C24 1.387(11) . ?
C25 C26 1.499(11) . ?
C3 C2 1.371(12) . ?
C3 H3 0.9500 . ?
C6 C1 1.369(13) . ?
C6 H6 0.9500 . ?
C26 H26A 0.9900 . ?
C26 H26B 0.9900 . ?
C22 C23 1.344(12) . ?
C22 H22 0.9500 . ?
C14 C13 1.414(12) . ?
C14 C15 1.505(12) . ?
C23 C24 1.401(12) . ?
C23 H23 0.9500 . ?
C27 H27A 0.9900 . ?
C27 H27B 0.9900 . ?
C24 H24 0.9500 . ?
C29 C30 1.365(12) . ?
C29 H29 0.9500 . ?
C30 H30 0.9500 . ?
C13 C12 1.383(12) . ?
C13 H13 0.9500 . ?
C2 C1 1.389(13) . ?
C2 H2 0.9500 . ?
C12 C11 1.545(11) . ?
C34 C35 1.374(12) . ?
C34 C39 1.391(12) . ?
C1 H1A 0.9500 . ?
F8 C49 1.141(12) . ?
C15 C16 1.363(14) . ?
C15 C20 1.388(14) . ?
C35 C36 1.382(13) . ?
C35 H35 0.9500 . ?
C49 F7 1.578(18) . ?
C49 F9 1.640(19) . ?
C36 C37 1.369(13) . ?
C36 H36 0.9500 . ?
C16 C17 1.389(14) . ?
C16 H16 0.9500 . ?
C37 C38 1.390(15) . ?
C37 C40 1.466(16) . ?
C20 C19 1.375(17) . ?
C20 H20 0.9500 . ?
C39 C38 1.362(15) . ?
C39 H39 0.9500 . ?
C18 C19 1.351(18) . ?
C18 C17 1.368(18) . ?
C18 H18 0.9500 . ?
C40 C41 1.261(19) . ?
C40 H40 0.9500 . ?
C17 H17 0.9500 . ?
C42 C47 1.36(2) . ?
C42 C43 1.38(3) . ?
C42 C41 1.477(19) . ?
C38 H38 0.9500 . ?
C19 H19 0.9500 . ?
C41 H41 0.9500 . ?
C44 C45 1.35(3) . ?
C44 C43 1.42(2) . ?
C44 H44 0.9500 . ?
C43 H43 0.9500 . ?
C45 C46 1.27(3) . ?
C45 H45 0.9500 . ?
C46 C47 1.41(2) . ?
C46 H46 0.9500 . ?
C47 H47 0.9500 . ?
